data_4122176
loop_
_publ_author_name
'Keane, Andrew J.'
'Yonke, Brendan L.'
'Hirotsu, Masakazu'
'Zavalij, Peter Y.'
'Sita, Lawrence R.'

_publ_section_title
;
 Fine-tuning the energy barrier for metal-mediated dinitrogen n\\tb n bond
 cleavage.
;
_journal_issue 28
_journal_name_full 'Journal of the American Chemical Society'
_journal_page_first 9906
_journal_page_last 9909
_journal_paper_doi 10.1021/ja505309j
_journal_volume 136
_journal_year 2014
_chemical_formula_moiety 'C46 H68 N6 Nb2'
_chemical_formula_sum 'C46 H68 N6 Nb2'
_chemical_formula_weight 890.88
_chemical_name_common cmpd_trans_4b
_chemical_name_systematic
;
cmpd_trans_4b
;
_space_group_crystal_system orthorhombic
_space_group_IT_number 61
_space_group_name_Hall '-P 2ac 2ab'
_space_group_name_H-M_alt 'P b c a'
_symmetry_cell_setting orthorhombic
_symmetry_space_group_name_Hall '-P 2ac 2ab'
_symmetry_space_group_name_H-M 'P b c a'
_atom_sites_solution_hydrogens geom
_atom_sites_solution_primary direct
_atom_sites_solution_secondary difmap
_audit_creation_method 'SHELXL-2012 & ZCIF'
_cell_angle_alpha 90
_cell_angle_beta 90
_cell_angle_gamma 90
_cell_formula_units_Z 4
_cell_length_a 16.5274(18)
_cell_length_b 15.3353(17)
_cell_length_c 17.1720(19)
_cell_measurement_reflns_used 14221
_cell_measurement_temperature 150(2)
_cell_measurement_theta_max 31.8
_cell_measurement_theta_min 2.2
_cell_volume 4352.3(8)
_computing_cell_refinement Apex2
_computing_data_collection 'Apex2 (Bruker, 2010)'
_computing_data_reduction 'Apex2, Saint'
_computing_molecular_graphics 'XSHEL (Bruker, 2004)'
_computing_publication_material 'Apex2, SHELXL-2012'
_computing_structure_refinement 'ShelXL-2012 (Sheldrick, 2012)'
_computing_structure_solution 'ShelXS-97 (Sheldrick, 2008)'
_diffrn_ambient_temperature 150(2)
_diffrn_detector 'CCD area detector'
_diffrn_detector_area_resol_mean 8.333
_diffrn_measured_fraction_theta_full 1.000
_diffrn_measured_fraction_theta_max 1.000
_diffrn_measurement_device_type 'Bruker Smart Apex II diffractometer'
_diffrn_measurement_method '\f and \w scans'
_diffrn_measurement_specimen_support 'MiTeGen loop'
_diffrn_orient_matrix_type standard
_diffrn_orient_matrix_UB_11 -0.0416863
_diffrn_orient_matrix_UB_12 0.0042596
_diffrn_orient_matrix_UB_13 0.0445990
_diffrn_orient_matrix_UB_21 -0.0392130
_diffrn_orient_matrix_UB_22 0.0347858
_diffrn_orient_matrix_UB_23 -0.0322969
_diffrn_orient_matrix_UB_31 -0.0312533
_diffrn_orient_matrix_UB_32 -0.0493225
_diffrn_orient_matrix_UB_33 -0.0189501
_diffrn_radiation_monochromator graphite
_diffrn_radiation_type MoK\a
_diffrn_radiation_wavelength 0.71073
_diffrn_reflns_av_R_equivalents 0.0410
_diffrn_reflns_av_unetI/netI 0.0241
_diffrn_reflns_Laue_measured_fraction_full 1.000
_diffrn_reflns_Laue_measured_fraction_max 1.000
_diffrn_reflns_limit_h_max 23
_diffrn_reflns_limit_h_min -23
_diffrn_reflns_limit_k_max 21
_diffrn_reflns_limit_k_min -21
_diffrn_reflns_limit_l_max 24
_diffrn_reflns_limit_l_min -24
_diffrn_reflns_number 48682
_diffrn_reflns_point_group_measured_fraction_full 1.000
_diffrn_reflns_point_group_measured_fraction_max 1.000
_diffrn_reflns_theta_full 25.000
_diffrn_reflns_theta_max 29.998
_diffrn_reflns_theta_min 2.165
_diffrn_source 'sealed tube'
_exptl_absorpt_coefficient_mu 0.565
_exptl_absorpt_correction_T_max 0.888
_exptl_absorpt_correction_T_min 0.809
_exptl_absorpt_correction_type multi-scan
_exptl_absorpt_process_details 'SADABS (Sheldrick, 2008)'
_exptl_crystal_colour orange
_exptl_crystal_density_diffrn 1.360
_exptl_crystal_density_method 'not measured'
_exptl_crystal_description prism
_exptl_crystal_F_000 1872
_exptl_crystal_size_max 0.28
_exptl_crystal_size_mid 0.26
_exptl_crystal_size_min 0.21
_refine_diff_density_max 0.365
_refine_diff_density_min -0.370
_refine_diff_density_rms 0.059
_refine_ls_extinction_method none
_refine_ls_goodness_of_fit_ref 1.000
_refine_ls_hydrogen_treatment refU
_refine_ls_matrix_type full
_refine_ls_number_parameters 269
_refine_ls_number_reflns 6351
_refine_ls_number_restraints 0
_refine_ls_restrained_S_all 1.000
_refine_ls_R_factor_all 0.0311
_refine_ls_R_factor_gt 0.0234
_refine_ls_shift/su_max 0.001
_refine_ls_shift/su_mean 0.000
_refine_ls_structure_factor_coef Fsqd
_refine_ls_weighting_details
;
 w=1/[\s^2^(Fo^2^)+(0.0100P)^2^+3.8300P]
 where P=(Fo^2^+2Fc^2^)/3
;
_refine_ls_weighting_scheme calc
_refine_ls_wR_factor_gt 0.0496
_refine_ls_wR_factor_ref 0.0533
_reflns_Friedel_coverage 0.000
_reflns_number_gt 5334
_reflns_number_total 6351
_reflns_threshold_expression 'I > 2\s(I)'
_cod_data_source_file ja505309j_si_002.cif
_cod_data_source_block cmpd_trans_4b
_cod_depositor_comments
;
The following automatic conversions were performed:

'_symmetry_cell_setting' value 'Orthorhombic' changed to
'orthorhombic' according to
/usr/data/users/saulius/crontab/automatic-downloads/rss-feeds/ACS/lib/dictionaries/cif_core.dic
dictionary named 'cif_core.dic' version 2.4.2 from 2011-04-26.

Automatic conversion script
Id: cif_fix_values 2281 2013-09-26 08:29:07Z andrius 

 Adding full bibliography for 4122168--4122182.cif.
;
_cod_original_sg_symbol_H-M Pbca
_cod_database_code 4122176
_shelx_space_group_comment
;
The symmetry employed for this shelxl refinement is uniquely defined
by the following loop, which should always be used as a source of
symmetry information in preference to the above space-group names.
They are only intended as comments.
;
_shelx_estimated_absorpt_t_min 0.858
_shelx_estimated_absorpt_t_max 0.891

loop_
_space_group_symop_operation_xyz
'x, y, z'
'-x+1/2, -y, z+1/2'
'-x, y+1/2, -z+1/2'
'x+1/2, -y+1/2, -z'
'-x, -y, -z'
'x-1/2, y, -z-1/2'
'x, -y-1/2, z-1/2'
'-x-1/2, y-1/2, z'

loop_
_atom_site_label
_atom_site_type_symbol
_atom_site_fract_x
_atom_site_fract_y
_atom_site_fract_z
_atom_site_U_iso_or_equiv
_atom_site_adp_type
_atom_site_occupancy
_atom_site_site_symmetry_order
_atom_site_calc_flag
_atom_site_refinement_flags_posn
Nb1 Nb 0.53898(2) 0.43429(2) 0.45768(2) 0.01413(3) Uani 1 1 d .
N1 N 0.43197(7) 0.46061(8) 0.48848(7) 0.0187(2) Uani 1 1 d .
C1 C 0.55863(8) 0.43926(9) 0.29996(8) 0.0173(3) Uani 1 1 d .
C2 C 0.57730(9) 0.43305(10) 0.21439(8) 0.0200(3) Uani 1 1 d .
C3 C 0.62541(9) 0.36509(10) 0.18721(9) 0.0249(3) Uani 1 1 d .
H3 H 0.6443 0.3217 0.2223 0.025(5) Uiso 1 1 calc R
C4 C 0.64595(11) 0.36051(12) 0.10857(10) 0.0336(4) Uani 1 1 d .
H4 H 0.6788 0.3141 0.0902 0.042(6) Uiso 1 1 calc R
C5 C 0.61852(12) 0.42349(13) 0.05734(10) 0.0387(5) Uani 1 1 d .
H5 H 0.6325 0.4202 0.0038 0.044(6) Uiso 1 1 calc R
C6 C 0.57098(13) 0.49097(13) 0.08376(10) 0.0374(4) Uani 1 1 d .
H6 H 0.5523 0.5341 0.0484 0.044(6) Uiso 1 1 calc R
C7 C 0.55021(11) 0.49619(11) 0.16219(9) 0.0283(3) Uani 1 1 d .
H7 H 0.5175 0.5430 0.1802 0.028(5) Uiso 1 1 calc R
N11 N 0.49487(7) 0.40336(8) 0.33417(7) 0.0191(2) Uani 1 1 d .
C12 C 0.42893(9) 0.36058(10) 0.29114(9) 0.0235(3) Uani 1 1 d .
H12 H 0.4529 0.3193 0.2524 0.025(5) Uiso 1 1 calc R
C13 C 0.37592(10) 0.30926(12) 0.34726(10) 0.0345(4) Uani 1 1 d .
H13A H 0.4082 0.2636 0.3723 0.050(4) Uiso 1 1 calc R
H13B H 0.3311 0.2825 0.3186 0.050(4) Uiso 1 1 calc R
H13C H 0.3543 0.3486 0.3871 0.050(4) Uiso 1 1 calc R
C14 C 0.37504(12) 0.42537(13) 0.24829(13) 0.0452(5) Uani 1 1 d .
H14A H 0.3486 0.4639 0.2861 0.063(4) Uiso 1 1 calc R
H14B H 0.3338 0.3936 0.2187 0.063(4) Uiso 1 1 calc R
H14C H 0.4080 0.4603 0.2126 0.063(4) Uiso 1 1 calc R
N15 N 0.60659(7) 0.48016(8) 0.35018(7) 0.0188(2) Uani 1 1 d .
C16 C 0.68100(9) 0.52520(10) 0.32588(8) 0.0209(3) Uani 1 1 d .
H16 H 0.7088 0.4886 0.2858 0.021(4) Uiso 1 1 calc R
C17 C 0.73739(10) 0.53579(11) 0.39515(9) 0.0282(3) Uani 1 1 d .
H17A H 0.7107 0.5709 0.4353 0.038(3) Uiso 1 1 calc R
H17B H 0.7871 0.5651 0.3784 0.038(3) Uiso 1 1 calc R
H17C H 0.7507 0.4783 0.4164 0.038(3) Uiso 1 1 calc R
C18 C 0.66496(11) 0.61532(11) 0.29076(10) 0.0300(3) Uani 1 1 d .
H18A H 0.6288 0.6095 0.2458 0.038(3) Uiso 1 1 calc R
H18B H 0.7162 0.6413 0.2740 0.038(3) Uiso 1 1 calc R
H18C H 0.6395 0.6528 0.3300 0.038(3) Uiso 1 1 calc R
C20 C 0.57431(9) 0.34254(9) 0.56732(8) 0.0192(3) Uani 1 1 d .
C21 C 0.65169(9) 0.35904(9) 0.53294(8) 0.0198(3) Uani 1 1 d .
C22 C 0.65382(9) 0.31613(9) 0.46038(8) 0.0199(3) Uani 1 1 d .
C23 C 0.57876(9) 0.27099(9) 0.44995(8) 0.0194(3) Uani 1 1 d .
C24 C 0.53028(9) 0.28583(9) 0.51673(8) 0.0192(3) Uani 1 1 d .
C25 C 0.55132(10) 0.36565(10) 0.64958(9) 0.0261(3) Uani 1 1 d .
H25A H 0.5777 0.4204 0.6644 0.079(5) Uiso 1 1 calc R
H25B H 0.5688 0.3191 0.6848 0.079(5) Uiso 1 1 calc R
H25C H 0.4925 0.3725 0.6531 0.079(5) Uiso 1 1 calc R
C26 C 0.71844(10) 0.40931(11) 0.57192(10) 0.0288(3) Uani 1 1 d .
H26A H 0.7027 0.4707 0.5764 0.048(4) Uiso 1 1 calc R
H26B H 0.7680 0.4047 0.5408 0.048(4) Uiso 1 1 calc R
H26C H 0.7281 0.3853 0.6240 0.048(4) Uiso 1 1 calc R
C27 C 0.72452(10) 0.30648(11) 0.40590(10) 0.0282(3) Uani 1 1 d .
H27A H 0.7355 0.2444 0.3973 0.043(3) Uiso 1 1 calc R
H27B H 0.7723 0.3343 0.4288 0.043(3) Uiso 1 1 calc R
H27C H 0.7118 0.3344 0.3561 0.043(3) Uiso 1 1 calc R
C28 C 0.56258(10) 0.20971(10) 0.38344(9) 0.0264(3) Uani 1 1 d .
H28A H 0.5116 0.1787 0.3927 0.050(4) Uiso 1 1 calc R
H28B H 0.6069 0.1675 0.3794 0.050(4) Uiso 1 1 calc R
H28C H 0.5586 0.2430 0.3349 0.050(4) Uiso 1 1 calc R
C29 C 0.45062(9) 0.24437(10) 0.53687(9) 0.0267(3) Uani 1 1 d .
H29A H 0.4354 0.2030 0.4959 0.047(4) Uiso 1 1 calc R
H29B H 0.4090 0.2896 0.5412 0.047(4) Uiso 1 1 calc R
H29C H 0.4555 0.2135 0.5866 0.047(4) Uiso 1 1 calc R

loop_
_atom_site_aniso_label
_atom_site_aniso_U_11
_atom_site_aniso_U_22
_atom_site_aniso_U_33
_atom_site_aniso_U_23
_atom_site_aniso_U_13
_atom_site_aniso_U_12
Nb1 0.01546(6) 0.01345(6) 0.01349(6) -0.00089(4) 0.00039(4) 0.00190(4)
N1 0.0163(5) 0.0191(6) 0.0206(6) -0.0045(5) 0.0010(4) -0.0009(4)
C1 0.0196(6) 0.0164(6) 0.0159(6) -0.0010(5) -0.0013(5) 0.0041(5)
C2 0.0219(7) 0.0223(7) 0.0157(6) -0.0033(5) 0.0001(5) -0.0033(6)
C3 0.0241(7) 0.0242(7) 0.0263(7) -0.0073(6) 0.0028(6) -0.0022(6)
C4 0.0306(9) 0.0371(9) 0.0330(9) -0.0178(7) 0.0122(7) -0.0113(7)
C5 0.0479(11) 0.0488(11) 0.0193(7) -0.0096(7) 0.0090(7) -0.0255(9)
C6 0.0547(11) 0.0390(10) 0.0186(7) 0.0038(7) -0.0058(7) -0.0136(9)
C7 0.0388(9) 0.0273(8) 0.0186(7) 0.0005(6) -0.0043(6) 0.0001(7)
N11 0.0170(6) 0.0240(6) 0.0164(5) -0.0030(5) -0.0019(4) -0.0011(5)
C12 0.0202(7) 0.0271(7) 0.0232(7) -0.0072(6) -0.0036(6) -0.0005(6)
C13 0.0248(8) 0.0426(10) 0.0362(9) -0.0037(8) -0.0018(7) -0.0112(7)
C14 0.0307(9) 0.0468(11) 0.0582(12) 0.0091(10) -0.0232(9) -0.0054(8)
N15 0.0201(6) 0.0210(6) 0.0152(5) -0.0004(4) 0.0003(4) -0.0031(5)
C16 0.0211(7) 0.0217(7) 0.0199(7) -0.0018(5) 0.0018(5) -0.0035(6)
C17 0.0239(8) 0.0310(8) 0.0297(8) 0.0021(6) -0.0049(6) -0.0086(6)
C18 0.0342(9) 0.0270(8) 0.0290(8) 0.0048(6) -0.0014(7) -0.0080(7)
C20 0.0228(7) 0.0172(6) 0.0177(6) 0.0023(5) 0.0002(5) 0.0038(5)
C21 0.0198(6) 0.0184(6) 0.0211(7) 0.0028(5) -0.0020(5) 0.0037(5)
C22 0.0209(6) 0.0180(6) 0.0210(6) 0.0034(5) 0.0023(5) 0.0055(5)
C23 0.0239(7) 0.0134(6) 0.0211(7) 0.0012(5) 0.0015(6) 0.0040(5)
C24 0.0222(7) 0.0148(6) 0.0207(6) 0.0023(5) 0.0021(5) 0.0022(5)
C25 0.0340(9) 0.0260(8) 0.0182(7) -0.0001(6) 0.0019(6) 0.0054(6)
C26 0.0252(8) 0.0332(9) 0.0279(8) 0.0017(7) -0.0058(6) -0.0002(6)
C27 0.0246(7) 0.0276(8) 0.0325(8) 0.0007(7) 0.0083(6) 0.0069(6)
C28 0.0344(8) 0.0186(7) 0.0262(8) -0.0053(6) 0.0017(6) 0.0039(6)
C29 0.0287(8) 0.0234(7) 0.0281(8) 0.0012(6) 0.0055(6) -0.0055(6)

loop_
_atom_type_symbol
_atom_type_description
_atom_type_scat_dispersion_real
_atom_type_scat_dispersion_imag
_atom_type_scat_source
C C 0.0033 0.0016 'International Tables Vol C Tables 4.2.6.8 and 6.1.1.4'
H H 0.0000 0.0000 'International Tables Vol C Tables 4.2.6.8 and 6.1.1.4'
N N 0.0061 0.0033 'International Tables Vol C Tables 4.2.6.8 and 6.1.1.4'
Nb Nb -2.0727 0.6215 'International Tables Vol C Tables 4.2.6.8 and 6.1.1.4'

loop_
_geom_angle_atom_site_label_1
_geom_angle_atom_site_label_2
_geom_angle_atom_site_label_3
_geom_angle
_geom_angle_site_symmetry_1
_geom_angle_site_symmetry_3
N1 Nb1 N1 85.41(5) . 5_666
N1 Nb1 N15 128.49(5) . .
N1 Nb1 N15 90.48(5) 5_666 .
N1 Nb1 N11 90.32(5) . .
N1 Nb1 N11 134.36(5) 5_666 .
N15 Nb1 N11 57.87(4) . .
N1 Nb1 C20 97.59(5) . .
N1 Nb1 C20 93.04(5) 5_666 .
N15 Nb1 C20 133.92(5) . .
N11 Nb1 C20 132.51(5) . .
N1 Nb1 C24 91.56(5) . .
N1 Nb1 C24 125.77(5) 5_666 .
N15 Nb1 C24 129.89(4) . .
N11 Nb1 C24 99.72(5) . .
C20 Nb1 C24 33.72(5) . .
N1 Nb1 C21 129.80(5) . .
N1 Nb1 C21 87.30(5) 5_666 .
N15 Nb1 C21 101.14(5) . .
N11 Nb1 C21 127.52(5) . .
C20 Nb1 C21 33.39(5) . .
C24 Nb1 C21 54.70(5) . .
N1 Nb1 C23 117.26(5) . .
N1 Nb1 C23 140.57(5) 5_666 .
N15 Nb1 C23 97.63(4) . .
N11 Nb1 C23 80.41(4) . .
C20 Nb1 C23 54.37(5) . .
C24 Nb1 C23 32.27(4) . .
C21 Nb1 C23 53.28(5) . .
N1 Nb1 C22 145.03(5) . .
N1 Nb1 C22 112.97(5) 5_666 .
N15 Nb1 C22 82.66(4) . .
N11 Nb1 C22 95.94(4) . .
C20 Nb1 C22 53.90(5) . .
C24 Nb1 C22 53.48(5) . .
C21 Nb1 C22 31.60(4) . .
C23 Nb1 C22 31.85(5) . .
N1 Nb1 Nb1 43.12(4) . 5_666
N1 Nb1 Nb1 42.29(4) 5_666 5_666
N15 Nb1 Nb1 115.20(3) . 5_666
N11 Nb1 Nb1 118.89(3) . 5_666
C20 Nb1 Nb1 97.21(3) . 5_666
C24 Nb1 Nb1 114.79(3) . 5_666
C21 Nb1 Nb1 113.57(3) . 5_666
C23 Nb1 Nb1 147.02(3) . 5_666
C22 Nb1 Nb1 145.17(3) . 5_666
Nb1 N1 Nb1 94.59(5) . 5_666
N11 C1 N15 112.49(12) . .
N11 C1 C2 124.70(12) . .
N15 C1 C2 122.78(13) . .
C3 C2 C7 119.23(14) . .
C3 C2 C1 119.49(13) . .
C7 C2 C1 121.22(13) . .
C2 C3 C4 120.12(16) . .
C2 C3 H3 119.9 . .
C4 C3 H3 119.9 . .
C5 C4 C3 120.07(16) . .
C5 C4 H4 120.0 . .
C3 C4 H4 120.0 . .
C6 C5 C4 120.18(15) . .
C6 C5 H5 119.9 . .
C4 C5 H5 119.9 . .
C5 C6 C7 120.19(17) . .
C5 C6 H6 119.9 . .
C7 C6 H6 119.9 . .
C6 C7 C2 120.20(16) . .
C6 C7 H7 119.9 . .
C2 C7 H7 119.9 . .
C1 N11 C12 123.45(12) . .
C1 N11 Nb1 94.09(8) . .
C12 N11 Nb1 142.43(10) . .
N11 C12 C13 109.81(12) . .
N11 C12 C14 112.63(13) . .
C13 C12 C14 107.85(14) . .
N11 C12 H12 108.8 . .
C13 C12 H12 108.8 . .
C14 C12 H12 108.8 . .
C12 C13 H13A 109.5 . .
C12 C13 H13B 109.5 . .
H13A C13 H13B 109.5 . .
C12 C13 H13C 109.5 . .
H13A C13 H13C 109.5 . .
H13B C13 H13C 109.5 . .
C12 C14 H14A 109.5 . .
C12 C14 H14B 109.5 . .
H14A C14 H14B 109.5 . .
C12 C14 H14C 109.5 . .
H14A C14 H14C 109.5 . .
H14B C14 H14C 109.5 . .
C1 N15 C16 122.43(12) . .
C1 N15 Nb1 95.04(9) . .
C16 N15 Nb1 141.99(9) . .
N15 C16 C17 109.92(12) . .
N15 C16 C18 113.00(13) . .
C17 C16 C18 108.55(13) . .
N15 C16 H16 108.4 . .
C17 C16 H16 108.4 . .
C18 C16 H16 108.4 . .
C16 C17 H17A 109.5 . .
C16 C17 H17B 109.5 . .
H17A C17 H17B 109.5 . .
C16 C17 H17C 109.5 . .
H17A C17 H17C 109.5 . .
H17B C17 H17C 109.5 . .
C16 C18 H18A 109.5 . .
C16 C18 H18B 109.5 . .
H18A C18 H18B 109.5 . .
C16 C18 H18C 109.5 . .
H18A C18 H18C 109.5 . .
H18B C18 H18C 109.5 . .
C24 C20 C21 108.18(12) . .
C24 C20 C25 125.85(13) . .
C21 C20 C25 124.83(13) . .
C24 C20 Nb1 76.00(8) . .
C21 C20 Nb1 77.99(8) . .
C25 C20 Nb1 122.13(10) . .
C22 C21 C20 107.73(13) . .
C22 C21 C26 127.93(14) . .
C20 C21 C26 124.25(13) . .
C22 C21 Nb1 77.35(8) . .
C20 C21 Nb1 68.62(8) . .
C26 C21 Nb1 122.08(10) . .
C21 C22 C23 108.33(12) . .
C21 C22 C27 127.96(14) . .
C23 C22 C27 123.21(13) . .
C21 C22 Nb1 71.05(8) . .
C23 C22 Nb1 72.84(8) . .
C27 C22 Nb1 128.23(10) . .
C24 C23 C22 108.12(12) . .
C24 C23 C28 127.92(14) . .
C22 C23 C28 123.47(13) . .
C24 C23 Nb1 70.13(8) . .
C22 C23 Nb1 75.31(8) . .
C28 C23 Nb1 126.70(10) . .
C23 C24 C20 107.57(13) . .
C23 C24 C29 127.86(14) . .
C20 C24 C29 124.33(13) . .
C23 C24 Nb1 77.60(8) . .
C20 C24 Nb1 70.28(8) . .
C29 C24 Nb1 122.00(10) . .
C20 C25 H25A 109.5 . .
C20 C25 H25B 109.5 . .
H25A C25 H25B 109.5 . .
C20 C25 H25C 109.5 . .
H25A C25 H25C 109.5 . .
H25B C25 H25C 109.5 . .
C21 C26 H26A 109.5 . .
C21 C26 H26B 109.5 . .
H26A C26 H26B 109.5 . .
C21 C26 H26C 109.5 . .
H26A C26 H26C 109.5 . .
H26B C26 H26C 109.5 . .
C22 C27 H27A 109.5 . .
C22 C27 H27B 109.5 . .
H27A C27 H27B 109.5 . .
C22 C27 H27C 109.5 . .
H27A C27 H27C 109.5 . .
H27B C27 H27C 109.5 . .
C23 C28 H28A 109.5 . .
C23 C28 H28B 109.5 . .
H28A C28 H28B 109.5 . .
C23 C28 H28C 109.5 . .
H28A C28 H28C 109.5 . .
H28B C28 H28C 109.5 . .
C24 C29 H29A 109.5 . .
C24 C29 H29B 109.5 . .
H29A C29 H29B 109.5 . .
C24 C29 H29C 109.5 . .
H29A C29 H29C 109.5 . .
H29B C29 H29C 109.5 . .

loop_
_geom_bond_atom_site_label_1
_geom_bond_atom_site_label_2
_geom_bond_distance
_geom_bond_site_symmetry_2
Nb1 N1 1.8895(12) .
Nb1 N1 1.9192(12) 5_666
Nb1 N15 2.2696(12) .
Nb1 N11 2.2922(12) .
Nb1 C20 2.4220(14) .
Nb1 C24 2.4965(14) .
Nb1 C21 2.5440(14) .
Nb1 C23 2.5926(14) .
Nb1 C22 2.6246(14) .
Nb1 Nb1 2.7990(3) 5_666
N1 Nb1 1.9192(12) 5_666
C1 N11 1.3262(18) .
C1 N15 1.3286(17) .
C1 C2 1.5045(19) .
C2 C3 1.391(2) .
C2 C7 1.393(2) .
C3 C4 1.394(2) .
C3 H3 0.9500 .
C4 C5 1.383(3) .
C4 H4 0.9500 .
C5 C6 1.376(3) .
C5 H5 0.9500 .
C6 C7 1.392(2) .
C6 H6 0.9500 .
C7 H7 0.9500 .
N11 C12 1.4712(18) .
C12 C13 1.522(2) .
C12 C14 1.524(2) .
C12 H12 1.0000 .
C13 H13A 0.9800 .
C13 H13B 0.9800 .
C13 H13C 0.9800 .
C14 H14A 0.9800 .
C14 H14B 0.9800 .
C14 H14C 0.9800 .
N15 C16 1.4710(18) .
C16 C17 1.520(2) .
C16 C18 1.531(2) .
C16 H16 1.0000 .
C17 H17A 0.9800 .
C17 H17B 0.9800 .
C17 H17C 0.9800 .
C18 H18A 0.9800 .
C18 H18B 0.9800 .
C18 H18C 0.9800 .
C20 C24 1.428(2) .
C20 C21 1.431(2) .
C20 C25 1.505(2) .
C21 C22 1.410(2) .
C21 C26 1.503(2) .
C22 C23 1.432(2) .
C22 C27 1.504(2) .
C23 C24 1.417(2) .
C23 C28 1.503(2) .
C24 C29 1.502(2) .
C25 H25A 0.9800 .
C25 H25B 0.9800 .
C25 H25C 0.9800 .
C26 H26A 0.9800 .
C26 H26B 0.9800 .
C26 H26C 0.9800 .
C27 H27A 0.9800 .
C27 H27B 0.9800 .
C27 H27C 0.9800 .
C28 H28A 0.9800 .
C28 H28B 0.9800 .
C28 H28C 0.9800 .
C29 H29A 0.9800 .
C29 H29B 0.9800 .
C29 H29C 0.9800 .

loop_
_geom_torsion_atom_site_label_1
_geom_torsion_atom_site_label_2
_geom_torsion_atom_site_label_3
_geom_torsion_atom_site_label_4
_geom_torsion
_geom_torsion_site_symmetry_1
_geom_torsion_site_symmetry_4
N1 Nb1 N1 Nb1 0.002(0) 5_666 5_666
N15 Nb1 N1 Nb1 -86.95(6) . 5_666
N11 Nb1 N1 Nb1 -134.50(5) . 5_666
C20 Nb1 N1 Nb1 92.47(5) . 5_666
C24 Nb1 N1 Nb1 125.77(5) . 5_666
C21 Nb1 N1 Nb1 82.63(7) . 5_666
C23 Nb1 N1 Nb1 146.13(5) . 5_666
C22 Nb1 N1 Nb1 124.64(7) . 5_666
N11 C1 C2 C3 -90.92(18) . .
N15 C1 C2 C3 87.17(18) . .
N11 C1 C2 C7 91.87(19) . .
N15 C1 C2 C7 -90.04(18) . .
C7 C2 C3 C4 -0.1(2) . .
C1 C2 C3 C4 -177.37(14) . .
C2 C3 C4 C5 0.0(2) . .
C3 C4 C5 C6 0.1(3) . .
C4 C5 C6 C7 0.0(3) . .
C5 C6 C7 C2 -0.1(3) . .
C3 C2 C7 C6 0.2(2) . .
C1 C2 C7 C6 177.39(15) . .
N15 C1 N11 C12 174.74(13) . .
C2 C1 N11 C12 -7.0(2) . .
N15 C1 N11 Nb1 -6.77(12) . .
C2 C1 N11 Nb1 171.49(12) . .
C1 N11 C12 C13 167.34(14) . .
Nb1 N11 C12 C13 -10.2(2) . .
C1 N11 C12 C14 -72.44(19) . .
Nb1 N11 C12 C14 110.02(18) . .
N11 C1 N15 C16 -179.83(12) . .
C2 C1 N15 C16 1.9(2) . .
N11 C1 N15 Nb1 6.85(12) . .
C2 C1 N15 Nb1 -171.45(12) . .
C1 N15 C16 C17 -159.14(13) . .
Nb1 N15 C16 C17 10.0(2) . .
C1 N15 C16 C18 79.43(17) . .
Nb1 N15 C16 C18 -111.41(15) . .
C24 C20 C21 C22 2.56(15) . .
C25 C20 C21 C22 170.88(13) . .
Nb1 C20 C21 C22 -68.16(10) . .
C24 C20 C21 C26 -174.23(13) . .
C25 C20 C21 C26 -5.9(2) . .
Nb1 C20 C21 C26 115.05(14) . .
C24 C20 C21 Nb1 70.72(10) . .
C25 C20 C21 Nb1 -120.96(14) . .
C20 C21 C22 C23 -1.38(15) . .
C26 C21 C22 C23 175.25(14) . .
Nb1 C21 C22 C23 -63.74(10) . .
C20 C21 C22 C27 -173.46(14) . .
C26 C21 C22 C27 3.2(2) . .
Nb1 C21 C22 C27 124.19(15) . .
C20 C21 C22 Nb1 62.36(9) . .
C26 C21 C22 Nb1 -121.00(15) . .
C21 C22 C23 C24 -0.32(16) . .
C27 C22 C23 C24 172.22(13) . .
Nb1 C22 C23 C24 -62.90(9) . .
C21 C22 C23 C28 -172.85(13) . .
C27 C22 C23 C28 -0.3(2) . .
Nb1 C22 C23 C28 124.56(13) . .
C21 C22 C23 Nb1 62.59(10) . .
C27 C22 C23 Nb1 -124.88(13) . .
C22 C23 C24 C20 1.89(15) . .
C28 C23 C24 C20 173.99(14) . .
Nb1 C23 C24 C20 -64.40(9) . .
C22 C23 C24 C29 -172.62(14) . .
C28 C23 C24 C29 -0.5(2) . .
Nb1 C23 C24 C29 121.08(15) . .
C22 C23 C24 Nb1 66.29(10) . .
C28 C23 C24 Nb1 -121.60(14) . .
C21 C20 C24 C23 -2.75(16) . .
C25 C20 C24 C23 -170.92(13) . .
Nb1 C20 C24 C23 69.34(10) . .
C21 C20 C24 C29 172.01(13) . .
C25 C20 C24 C29 3.8(2) . .
Nb1 C20 C24 C29 -115.90(14) . .
C21 C20 C24 Nb1 -72.09(10) . .
C25 C20 C24 Nb1 119.74(14) . .
